data_7023296
loop_
_publ_author_name
'Cao, Yanyuan'
'Chen, Yanmei'
'Li, Lei'
'Gao, Dandan'
'Liu, Wei'
'Hu, Hailiang'
'Li, Wu'
'Li, Yahong'

_publ_section_title
;
 A Co16 cluster and a 1-D Mn chain complex supported by benzohydroxamic
 acid.
;
_journal_issue 30
_journal_name_full 'Dalton transactions (Cambridge, England : 2003)'
_journal_page_first 10912
_journal_page_last 10918
_journal_paper_doi 10.1039/c3dt51140e
_journal_volume 42
_journal_year 2013
_chemical_formula_moiety 'C56 H42 Co3 N6 O12'
_chemical_formula_sum 'C3.5 H2.62 Co0.19 N0.37 O0.75'
_chemical_formula_weight 72.98
_chemical_name_systematic
;
?
;
_space_group_IT_number 14
_symmetry_space_group_name_Hall '-P 2yn'
_symmetry_space_group_name_H-M 'P 1 21/n 1'
_atom_sites_solution_hydrogens geom
_atom_sites_solution_primary direct
_atom_sites_solution_secondary difmap
_audit_creation_method SHELXL-97
_cell_angle_alpha 90.00
_cell_angle_beta 96.012(2)
_cell_angle_gamma 90.00
_cell_formula_units_Z 32
_cell_length_a 11.1144(8)
_cell_length_b 10.4303(8)
_cell_length_c 22.0911(17)
_cell_measurement_temperature 293(2)
_cell_volume 2546.9(3)
_computing_structure_refinement 'SHELXL-97 (Sheldrick, 1997)'
_computing_structure_solution 'SHELXS-97 (Sheldrick, 1990)'
_diffrn_ambient_temperature 293(2)
_diffrn_measured_fraction_theta_full 0.996
_diffrn_measured_fraction_theta_max 0.996
_diffrn_radiation_monochromator graphite
_diffrn_radiation_source 'fine-focus sealed tube'
_diffrn_radiation_type MoK\a
_diffrn_radiation_wavelength 0.71073
_diffrn_reflns_av_R_equivalents 0.0355
_diffrn_reflns_av_sigmaI/netI 0.0447
_diffrn_reflns_limit_h_max 14
_diffrn_reflns_limit_h_min -14
_diffrn_reflns_limit_k_max 13
_diffrn_reflns_limit_k_min -13
_diffrn_reflns_limit_l_max 29
_diffrn_reflns_limit_l_min -28
_diffrn_reflns_number 17607
_diffrn_reflns_theta_full 28.36
_diffrn_reflns_theta_max 28.36
_diffrn_reflns_theta_min 1.97
_exptl_absorpt_coefficient_mu 1.037
_exptl_absorpt_correction_T_max 0.8273
_exptl_absorpt_correction_T_min 0.7325
_exptl_crystal_density_diffrn 1.523
_exptl_crystal_density_method 'not measured'
_exptl_crystal_F_000 1194
_exptl_crystal_size_max 0.32
_exptl_crystal_size_mid 0.24
_exptl_crystal_size_min 0.19
_refine_diff_density_max 0.617
_refine_diff_density_min -0.322
_refine_diff_density_rms 0.067
_refine_ls_extinction_method none
_refine_ls_goodness_of_fit_ref 1.067
_refine_ls_hydrogen_treatment mixed
_refine_ls_matrix_type full
_refine_ls_number_parameters 350
_refine_ls_number_reflns 6349
_refine_ls_number_restraints 0
_refine_ls_restrained_S_all 1.067
_refine_ls_R_factor_all 0.0689
_refine_ls_R_factor_gt 0.0411
_refine_ls_shift/su_max 0.155
_refine_ls_shift/su_mean 0.033
_refine_ls_structure_factor_coef Fsqd
_refine_ls_weighting_details 'calc w=1/[\s^2^(Fo^2^)+(0.0684P)^2^+0.0000P] where P=(Fo^2^+2Fc^2^)/3'
_refine_ls_weighting_scheme calc
_refine_ls_wR_factor_gt 0.1077
_refine_ls_wR_factor_ref 0.1313
_reflns_number_gt 4402
_reflns_number_total 6349
_reflns_threshold_expression >2sigma(I)
_cod_data_source_file c3dt51140e.txt
_cod_data_source_block a
_cod_original_formula_sum 'C3.50 H2.62 Co0.19 N0.37 O0.75'
_cod_database_code 7023296

loop_
_symmetry_equiv_pos_as_xyz
'x, y, z'
'-x+1/2, y+1/2, -z+1/2'
'-x, -y, -z'
'x-1/2, -y-1/2, z-1/2'

loop_
_atom_site_label
_atom_site_type_symbol
_atom_site_fract_x
_atom_site_fract_y
_atom_site_fract_z
_atom_site_U_iso_or_equiv
_atom_site_adp_type
_atom_site_occupancy
_atom_site_symmetry_multiplicity
_atom_site_calc_flag
_atom_site_refinement_flags
Co1 Co 1.0000 0.5000 0.0000 0.03449(14) Uani 1 2 d S
Co2 Co 0.83298(3) 0.68045(3) 0.068774(16) 0.03882(12) Uani 1 1 d .
O5 O 1.00822(16) 0.66131(16) 0.05184(8) 0.0379(4) Uani 1 1 d .
N1 N 1.0813(2) 0.6644(2) 0.10595(10) 0.0406(5) Uani 1 1 d .
O3 O 0.8132(2) 0.51090(18) 0.11203(9) 0.0536(5) Uani 1 1 d .
O1 O 1.18656(16) 0.42853(17) 0.01507(8) 0.0421(4) Uani 1 1 d .
O6 O 0.92891(18) 0.76123(19) 0.14773(9) 0.0496(5) Uani 1 1 d .
O4 O 0.95296(18) 0.39051(17) 0.07225(8) 0.0463(5) Uani 1 1 d .
N2 N 0.8036(2) 0.8535(2) 0.01893(10) 0.0412(5) Uani 1 1 d .
C21 C 0.7160(2) 0.9296(2) 0.03772(12) 0.0429(6) Uani 1 1 d .
N3 N 0.6710(2) 0.7548(2) 0.10014(11) 0.0481(6) Uani 1 1 d .
C3 C 1.0357(2) 0.7185(2) 0.15245(11) 0.0395(6) Uani 1 1 d .
O2 O 1.28945(18) 0.5608(2) 0.07999(10) 0.0592(6) Uani 1 1 d .
C27 C 0.6453(2) 0.8765(3) 0.08156(12) 0.0444(6) Uani 1 1 d .
C11 C 0.8349(3) 0.2952(2) 0.14325(12) 0.0427(6) Uani 1 1 d .
C2 C 1.2828(2) 0.4688(3) 0.04512(12) 0.0408(6) Uani 1 1 d .
C16 C 0.8886(3) 0.1775(3) 0.13735(14) 0.0543(8) Uani 1 1 d .
H16 H 0.9484 0.1679 0.1112 0.065 Uiso 1 1 calc R
C4 C 1.1155(3) 0.7296(3) 0.21102(12) 0.0487(7) Uani 1 1 d .
C10 C 0.8699(3) 0.4075(2) 0.10632(11) 0.0411(6) Uani 1 1 d .
C20 C 0.6954(3) 1.0548(3) 0.01625(14) 0.0524(7) Uani 1 1 d .
C23 C 0.5368(3) 1.0783(4) 0.08239(18) 0.0719(10) Uani 1 1 d .
H23 H 0.4772 1.1285 0.0972 0.086 Uiso 1 1 calc R
C12 C 0.7452(4) 0.3065(3) 0.18170(16) 0.0675(10) Uani 1 1 d .
H12 H 0.7058 0.3845 0.1850 0.081 Uiso 1 1 calc R
C17 C 0.8689(3) 0.8987(3) -0.02317(14) 0.0533(7) Uani 1 1 d .
H17 H 0.9275 0.8462 -0.0373 0.064 Uiso 1 1 calc R
C19 C 0.7670(3) 1.0998(3) -0.02694(17) 0.0671(10) Uani 1 1 d .
H19 H 0.7564 1.1826 -0.0421 0.081 Uiso 1 1 calc R
C9 C 1.0871(4) 0.8217(3) 0.25205(16) 0.0770(11) Uani 1 1 d .
H9 H 1.0189 0.8727 0.2434 0.092 Uiso 1 1 calc R
C15 C 0.8534(4) 0.0728(3) 0.17053(16) 0.0685(10) Uani 1 1 d .
H15 H 0.8890 -0.0068 0.1659 0.082 Uiso 1 1 calc R
C24 C 0.5543(3) 0.9502(3) 0.10440(14) 0.0571(8) Uani 1 1 d .
C14 C 0.7677(4) 0.0861(4) 0.20949(16) 0.0774(11) Uani 1 1 d .
H14 H 0.7459 0.0163 0.2321 0.093 Uiso 1 1 calc R
C5 C 1.2091(4) 0.6489(5) 0.22678(17) 0.0916(14) Uani 1 1 d .
H5 H 1.2255 0.5829 0.2005 0.110 Uiso 1 1 calc R
C28 C 0.6064(3) 0.7042(4) 0.14134(16) 0.0667(9) Uani 1 1 d .
H28 H 0.6235 0.6208 0.1545 0.080 Uiso 1 1 calc R
C22 C 0.6022(4) 1.1275(3) 0.04192(18) 0.0709(10) Uani 1 1 d .
H22 H 0.5880 1.2117 0.0294 0.085 Uiso 1 1 calc R
C6 C 1.2807(4) 0.6636(6) 0.2816(2) 0.127(2) Uani 1 1 d .
H6 H 1.3442 0.6070 0.2921 0.152 Uiso 1 1 calc R
C18 C 0.8530(3) 1.0219(3) -0.04703(17) 0.0678(10) Uani 1 1 d .
H18 H 0.9007 1.0508 -0.0764 0.081 Uiso 1 1 calc R
C25 C 0.4888(3) 0.8925(4) 0.14766(17) 0.0796(12) Uani 1 1 d .
H25 H 0.4278 0.9378 0.1641 0.095 Uiso 1 1 calc R
C13 C 0.7136(4) 0.2021(4) 0.21541(18) 0.0848(13) Uani 1 1 d .
H13 H 0.6551 0.2112 0.2423 0.102 Uiso 1 1 calc R
C1 C 1.3963(3) 0.3957(3) 0.03674(18) 0.0707(10) Uani 1 1 d .
H1A H 1.4613 0.4265 0.0651 0.106 Uiso 1 1 calc R
H1B H 1.4168 0.4077 -0.0040 0.106 Uiso 1 1 calc R
H1C H 1.3835 0.3061 0.0438 0.106 Uiso 1 1 calc R
C8 C 1.1599(5) 0.8379(4) 0.30582(18) 0.0927(14) Uani 1 1 d .
H8 H 1.1420 0.9019 0.3328 0.111 Uiso 1 1 calc R
C26 C 0.5144(3) 0.7703(5) 0.16563(18) 0.0840(12) Uani 1 1 d .
H26 H 0.4705 0.7310 0.1941 0.101 Uiso 1 1 calc R
C7 C 1.2584(4) 0.7605(6) 0.31993(17) 0.0989(15) Uani 1 1 d .
H7 H 1.3096 0.7742 0.3554 0.119 Uiso 1 1 calc R

loop_
_atom_site_aniso_label
_atom_site_aniso_U_11
_atom_site_aniso_U_22
_atom_site_aniso_U_33
_atom_site_aniso_U_23
_atom_site_aniso_U_13
_atom_site_aniso_U_12
Co1 0.0433(3) 0.0291(2) 0.0317(3) 0.00036(18) 0.0068(2) 0.0076(2)
Co2 0.0462(2) 0.03069(19) 0.0402(2) 0.00115(14) 0.00735(16) 0.01130(15)
O5 0.0459(10) 0.0358(9) 0.0319(9) 0.0002(7) 0.0034(8) 0.0080(8)
N1 0.0475(13) 0.0373(12) 0.0361(12) -0.0036(9) 0.0000(10) 0.0046(10)
O3 0.0768(14) 0.0337(10) 0.0551(12) 0.0065(9) 0.0305(11) 0.0117(10)
O1 0.0422(10) 0.0389(10) 0.0445(11) -0.0027(8) 0.0006(8) 0.0105(8)
O6 0.0551(12) 0.0457(11) 0.0476(11) -0.0100(9) 0.0037(9) 0.0161(10)
O4 0.0598(12) 0.0383(10) 0.0432(11) 0.0077(8) 0.0166(9) 0.0109(9)
N2 0.0476(13) 0.0354(11) 0.0401(12) 0.0004(9) 0.0020(10) 0.0084(10)
C21 0.0419(14) 0.0349(13) 0.0486(16) -0.0055(12) -0.0107(12) 0.0095(12)
N3 0.0491(14) 0.0473(14) 0.0489(14) 0.0010(11) 0.0092(11) 0.0108(11)
C3 0.0515(16) 0.0313(12) 0.0361(14) 0.0008(10) 0.0065(12) 0.0042(12)
O2 0.0485(12) 0.0632(14) 0.0643(14) -0.0209(11) -0.0014(10) 0.0098(11)
C27 0.0442(15) 0.0423(15) 0.0450(15) -0.0061(12) -0.0040(12) 0.0116(13)
C11 0.0563(17) 0.0350(13) 0.0365(14) 0.0001(11) 0.0035(12) 0.0005(12)
C2 0.0452(15) 0.0371(14) 0.0405(15) 0.0054(11) 0.0068(12) 0.0080(12)
C16 0.067(2) 0.0440(16) 0.0506(18) 0.0067(13) 0.0014(15) 0.0075(15)
C4 0.0576(18) 0.0550(17) 0.0333(14) -0.0001(12) 0.0043(13) 0.0012(15)
C10 0.0581(17) 0.0347(13) 0.0308(13) 0.0018(10) 0.0067(12) 0.0051(12)
C20 0.0530(17) 0.0361(14) 0.065(2) -0.0016(14) -0.0100(15) 0.0094(14)
C23 0.066(2) 0.061(2) 0.087(3) -0.018(2) -0.001(2) 0.0343(19)
C12 0.089(3) 0.0496(18) 0.068(2) 0.0034(16) 0.029(2) 0.0030(18)
C17 0.0594(18) 0.0486(17) 0.0530(18) 0.0083(14) 0.0110(15) 0.0055(14)
C19 0.072(2) 0.0386(16) 0.086(3) 0.0168(16) -0.0124(19) 0.0027(16)
C9 0.112(3) 0.059(2) 0.055(2) -0.0138(16) -0.014(2) 0.013(2)
C15 0.096(3) 0.0401(17) 0.066(2) 0.0114(15) -0.007(2) 0.0009(18)
C24 0.0545(18) 0.066(2) 0.0500(18) -0.0083(15) 0.0006(14) 0.0208(16)
C14 0.110(3) 0.063(2) 0.059(2) 0.0175(18) 0.006(2) -0.022(2)
C5 0.081(3) 0.138(4) 0.052(2) -0.024(2) -0.0115(19) 0.049(3)
C28 0.069(2) 0.067(2) 0.067(2) 0.0072(17) 0.0213(18) 0.0146(18)
C22 0.075(2) 0.0404(17) 0.092(3) -0.0067(18) -0.013(2) 0.0266(17)
C6 0.094(3) 0.210(7) 0.070(3) -0.018(4) -0.023(3) 0.060(4)
C18 0.069(2) 0.0539(19) 0.079(2) 0.0232(18) 0.0038(18) -0.0045(17)
C25 0.066(2) 0.103(3) 0.072(3) -0.007(2) 0.0200(19) 0.034(2)
C13 0.116(3) 0.081(3) 0.065(2) 0.013(2) 0.043(2) -0.009(2)
C1 0.0447(17) 0.066(2) 0.099(3) -0.020(2) -0.0045(17) 0.0152(16)
C8 0.140(4) 0.084(3) 0.051(2) -0.0174(19) -0.008(2) -0.001(3)
C26 0.079(3) 0.111(3) 0.068(2) 0.012(2) 0.038(2) 0.022(2)
C7 0.101(3) 0.151(5) 0.041(2) -0.012(3) -0.008(2) -0.009(3)

loop_
_atom_type_symbol
_atom_type_description
_atom_type_scat_dispersion_real
_atom_type_scat_dispersion_imag
_atom_type_scat_source
C C 0.0033 0.0016 'International Tables Vol C Tables 4.2.6.8 and 6.1.1.4'
H H 0.0000 0.0000 'International Tables Vol C Tables 4.2.6.8 and 6.1.1.4'
N N 0.0061 0.0033 'International Tables Vol C Tables 4.2.6.8 and 6.1.1.4'
O O 0.0106 0.0060 'International Tables Vol C Tables 4.2.6.8 and 6.1.1.4'
Co Co 0.3494 0.9721 'International Tables Vol C Tables 4.2.6.8 and 6.1.1.4'

loop_
_geom_angle_atom_site_label_1
_geom_angle_atom_site_label_2
_geom_angle_atom_site_label_3
_geom_angle
_geom_angle_site_symmetry_1
_geom_angle_site_symmetry_3
O5 Co1 O5 180.00(8) . 3_765
O5 Co1 O4 91.28(7) . .
O5 Co1 O4 88.72(7) 3_765 .
O5 Co1 O4 88.72(7) . 3_765
O5 Co1 O4 91.28(7) 3_765 3_765
O4 Co1 O4 180.00(10) . 3_765
O5 Co1 O1 102.10(7) . .
O5 Co1 O1 77.90(7) 3_765 .
O4 Co1 O1 90.37(7) . .
O4 Co1 O1 89.63(7) 3_765 .
O5 Co1 O1 77.90(7) . 3_765
O5 Co1 O1 102.10(7) 3_765 3_765
O4 Co1 O1 89.63(7) . 3_765
O4 Co1 O1 90.37(7) 3_765 3_765
O1 Co1 O1 180.0 . 3_765
O5 Co2 O3 98.86(8) . .
O5 Co2 O6 77.37(7) . .
O3 Co2 O6 91.65(8) . .
O5 Co2 N2 94.96(8) . .
O3 Co2 N2 164.94(9) . .
O6 Co2 N2 97.22(8) . .
O5 Co2 N3 161.85(8) . .
O3 Co2 N3 91.54(9) . .
O6 Co2 N3 87.55(8) . .
N2 Co2 N3 76.77(9) . .
O5 Co2 O1 78.64(7) . 3_765
O3 Co2 O1 86.52(7) . 3_765
O6 Co2 O1 155.36(7) . 3_765
N2 Co2 O1 90.36(8) . 3_765
N3 Co2 O1 117.04(8) . 3_765
N1 O5 Co1 119.84(13) . .
N1 O5 Co2 109.19(14) . .
Co1 O5 Co2 101.41(8) . .
C3 N1 O5 116.5(2) . .
C10 O3 Co2 128.05(17) . .
C2 O1 Co2 128.65(16) . 3_765
C2 O1 Co1 134.21(17) . .
Co2 O1 Co1 92.29(7) 3_765 .
C3 O6 Co2 108.38(16) . .
C10 O4 Co1 129.80(17) . .
C17 N2 C21 118.0(2) . .
C17 N2 Co2 126.97(19) . .
C21 N2 Co2 114.60(18) . .
N2 C21 C20 122.7(3) . .
N2 C21 C27 116.5(2) . .
C20 C21 C27 120.8(3) . .
C28 N3 C27 117.9(3) . .
C28 N3 Co2 127.8(2) . .
C27 N3 Co2 113.50(19) . .
O6 C3 N1 121.5(2) . .
O6 C3 C4 120.8(2) . .
N1 C3 C4 117.7(2) . .
N3 C27 C24 122.7(3) . .
N3 C27 C21 117.2(2) . .
C24 C27 C21 120.1(3) . .
C16 C11 C12 118.9(3) . .
C16 C11 C10 120.3(3) . .
C12 C11 C10 120.8(3) . .
O2 C2 O1 125.4(2) . .
O2 C2 C1 118.5(3) . .
O1 C2 C1 116.1(2) . .
C11 C16 C15 120.0(3) . .
C11 C16 H16 120.0 . .
C15 C16 H16 120.0 . .
C5 C4 C9 119.1(3) . .
C5 C4 C3 123.0(3) . .
C9 C4 C3 117.8(3) . .
O4 C10 O3 125.7(2) . .
O4 C10 C11 117.4(2) . .
O3 C10 C11 116.8(2) . .
C19 C20 C21 117.6(3) . .
C19 C20 C22 125.4(3) . .
C21 C20 C22 117.0(3) . .
C22 C23 C24 122.1(3) . .
C22 C23 H23 118.9 . .
C24 C23 H23 118.9 . .
C11 C12 C13 120.2(3) . .
C11 C12 H12 119.9 . .
C13 C12 H12 119.9 . .
N2 C17 C18 122.5(3) . .
N2 C17 H17 118.7 . .
C18 C17 H17 118.8 . .
C18 C19 C20 119.7(3) . .
C18 C19 H19 120.2 . .
C20 C19 H19 120.2 . .
C8 C9 C4 119.9(4) . .
C8 C9 H9 120.0 . .
C4 C9 H9 120.0 . .
C14 C15 C16 120.6(3) . .
C14 C15 H15 119.7 . .
C16 C15 H15 119.7 . .
C25 C24 C27 117.2(3) . .
C25 C24 C23 125.0(3) . .
C27 C24 C23 117.8(3) . .
C15 C14 C13 119.8(3) . .
C15 C14 H14 120.1 . .
C13 C14 H14 120.1 . .
C4 C5 C6 120.7(4) . .
C4 C5 H5 119.6 . .
C6 C5 H5 119.6 . .
N3 C28 C26 122.8(3) . .
N3 C28 H28 118.6 . .
C26 C28 H28 118.6 . .
C23 C22 C20 122.1(3) . .
C23 C22 H22 118.9 . .
C20 C22 H22 118.9 . .
C7 C6 C5 120.1(4) . .
C7 C6 H6 119.9 . .
C5 C6 H6 120.0 . .
C19 C18 C17 119.4(3) . .
C19 C18 H18 120.3 . .
C17 C18 H18 120.3 . .
C26 C25 C24 119.7(3) . .
C26 C25 H25 120.1 . .
C24 C25 H25 120.1 . .
C14 C13 C12 120.5(4) . .
C14 C13 H13 119.8 . .
C12 C13 H13 119.8 . .
C2 C1 H1A 109.5 . .
C2 C1 H1B 109.5 . .
H1A C1 H1B 109.5 . .
C2 C1 H1C 109.5 . .
H1A C1 H1C 109.5 . .
H1B C1 H1C 109.5 . .
C7 C8 C9 120.5(4) . .
C7 C8 H8 119.8 . .
C9 C8 H8 119.8 . .
C25 C26 C28 119.7(4) . .
C25 C26 H26 120.2 . .
C28 C26 H26 120.2 . .
C6 C7 C8 119.4(4) . .
C6 C7 H7 120.3 . .
C8 C7 H7 120.3 . .

loop_
_geom_bond_atom_site_label_1
_geom_bond_atom_site_label_2
_geom_bond_distance
_geom_bond_site_symmetry_2
Co1 O5 2.0319(17) .
Co1 O5 2.0319(17) 3_765
Co1 O4 2.0735(17) .
Co1 O4 2.0735(17) 3_765
Co1 O1 2.1958(17) .
Co1 O1 2.1958(17) 3_765
Co2 O5 2.0313(18) .
Co2 O3 2.0330(19) .
Co2 O6 2.121(2) .
Co2 N2 2.121(2) .
Co2 N3 2.140(2) .
Co2 O1 2.1647(18) 3_765
O5 N1 1.374(3) .
N1 C3 1.319(3) .
O3 C10 1.262(3) .
O1 C2 1.270(3) .
O1 Co2 2.1647(18) 3_765
O6 C3 1.261(3) .
O4 C10 1.263(3) .
N2 C17 1.324(4) .
N2 C21 1.355(3) .
C21 C20 1.400(4) .
C21 C27 1.422(4) .
N3 C28 1.326(4) .
N3 C27 1.356(4) .
C3 C4 1.495(4) .
O2 C2 1.228(3) .
C27 C24 1.406(4) .
C11 C16 1.377(4) .
C11 C12 1.381(4) .
C11 C10 1.502(4) .
C2 C1 1.503(4) .
C16 C15 1.394(4) .
C16 H16 0.9300 .
C4 C5 1.355(5) .
C4 C9 1.379(4) .
C20 C19 1.386(5) .
C20 C22 1.447(5) .
C23 C22 1.314(5) .
C23 C24 1.428(5) .
C23 H23 0.9300 .
C12 C13 1.385(5) .
C12 H12 0.9300 .
C17 C18 1.393(4) .
C17 H17 0.9300 .
C19 C18 1.364(5) .
C19 H19 0.9300 .
C9 C8 1.375(5) .
C9 H9 0.9300 .
C15 C14 1.356(5) .
C15 H15 0.9300 .
C24 C25 1.397(5) .
C14 C13 1.364(5) .
C14 H14 0.9300 .
C5 C6 1.386(5) .
C5 H5 0.9300 .
C28 C26 1.387(5) .
C28 H28 0.9300 .
C22 H22 0.9300 .
C6 C7 1.358(6) .
C6 H6 0.9300 .
C18 H18 0.9300 .
C25 C26 1.357(6) .
C25 H25 0.9300 .
C13 H13 0.9300 .
C1 H1A 0.9600 .
C1 H1B 0.9600 .
C1 H1C 0.9600 .
C8 C7 1.370(6) .
C8 H8 0.9300 .
C26 H26 0.9300 .
C7 H7 0.9300 .
